data_4301997
loop_
_publ_author_name
'Wei-Chao Song'
'Jian-Rong Li'
'Peng-Chao Song'
'Ying Tao'
'Qun Yu'
'Xiao-Lan Tong'
'Xian-He Bu'

_publ_contact_author
; Xian-He Bu
  Department of Chemistry, Nankai University, Tianjin 300071,China
;
_publ_contact_author_email buxh@nankai.edu.cn
_publ_section_title
;
Tuning the Framework Topologies of CoII-Doped ZnII-Tetrazole-benzoate
Coordination Polymers by Ligand Modifications: Structures and Spectral
Studies
;
_journal_name_full 'Inorganic Chemistry'
_journal_page_first 3792
_journal_page_last 3799
_journal_paper_doi 10.1021/ic802438n
_journal_volume 48
_journal_year 2009
_chemical_formula_moiety 'C16 H12 Co N8 O6 Zn'
_chemical_formula_sum 'C16 H12 Co N8 O6 Zn'
_chemical_formula_weight 536.64
_chemical_name_systematic
; 
 ? 
;
_space_group_IT_number 15
_symmetry_cell_setting monoclinic
_symmetry_space_group_name_Hall '-C 2yc'
_symmetry_space_group_name_H-M 'C 1 2/c 1'
_atom_sites_solution_hydrogens geom
_atom_sites_solution_primary direct
_atom_sites_solution_secondary difmap
_audit_creation_method SHELXL-97
_cell_angle_alpha 90.00
_cell_angle_beta 114.42(3)
_cell_angle_gamma 90.00
_cell_formula_units_Z 4
_cell_length_a 19.645(4)
_cell_length_b 7.1372(14)
_cell_length_c 14.884(3)
_cell_measurement_reflns_used 8110
_cell_measurement_temperature 293(2)
_cell_measurement_theta_max 27.50
_cell_measurement_theta_min 3.00
_cell_volume 1900.2(8)
_computing_cell_refinement RAPID-AUTO
_computing_data_collection 'RAPID-AUTO (Rigaku, 2004)'
_computing_data_reduction 'CrystalStructure (Rigaku/MSC'2004)'
_computing_molecular_graphics 'SHELXTL (Bruker, 1998)'
_computing_publication_material SHELXTL
_computing_structure_refinement SHELXL-97
_computing_structure_solution SHELXS-97
_diffrn_ambient_temperature 293(2)
_diffrn_detector_area_resol_mean 10.000
_diffrn_measured_fraction_theta_full 0.999
_diffrn_measured_fraction_theta_max 0.999
_diffrn_measurement_device_type 'Rigaku R-AXIS RAPID IP'
_diffrn_measurement_method \w
_diffrn_radiation_monochromator graphite
_diffrn_radiation_source 'fine-focus sealed tube'
_diffrn_radiation_type MoK\a
_diffrn_radiation_wavelength 0.71073
_diffrn_reflns_av_R_equivalents 0.0401
_diffrn_reflns_av_sigmaI/netI 0.0356
_diffrn_reflns_limit_h_max 25
_diffrn_reflns_limit_h_min -25
_diffrn_reflns_limit_k_max 7
_diffrn_reflns_limit_k_min -9
_diffrn_reflns_limit_l_max 19
_diffrn_reflns_limit_l_min -19
_diffrn_reflns_number 9070
_diffrn_reflns_theta_full 27.47
_diffrn_reflns_theta_max 27.47
_diffrn_reflns_theta_min 3.01
_diffrn_standards_decay_% 0
_diffrn_standards_interval_count 0
_diffrn_standards_interval_time 0
_diffrn_standards_number 0
_exptl_absorpt_coefficient_mu 2.192
_exptl_absorpt_correction_T_max 1.0000
_exptl_absorpt_correction_T_min 0.7789
_exptl_absorpt_correction_type multi-scan
_exptl_absorpt_process_details 'ABSCOR (Higashi, 1995)'
_exptl_crystal_colour Purple
_exptl_crystal_density_diffrn 1.876
_exptl_crystal_density_method 'not measured'
_exptl_crystal_description needle
_exptl_crystal_F_000 1076
_exptl_crystal_size_max 0.28
_exptl_crystal_size_mid 0.10
_exptl_crystal_size_min 0.08
_refine_diff_density_max 0.399
_refine_diff_density_min -0.613
_refine_diff_density_rms 0.064
_refine_ls_extinction_method none
_refine_ls_goodness_of_fit_ref 1.056
_refine_ls_hydrogen_treatment mixed
_refine_ls_matrix_type full
_refine_ls_number_parameters 155
_refine_ls_number_reflns 2178
_refine_ls_number_restraints 2
_refine_ls_restrained_S_all 1.056
_refine_ls_R_factor_all 0.0265
_refine_ls_R_factor_gt 0.0243
_refine_ls_shift/su_max 0.000
_refine_ls_shift/su_mean 0.000
_refine_ls_structure_factor_coef Fsqd
_refine_ls_weighting_details 'calc w=1/[\s^2^(Fo^2^)+(0.0246P)^2^+2.7224P] where P=(Fo^2^+2Fc^2^)/3'
_refine_ls_weighting_scheme calc
_refine_ls_wR_factor_gt 0.0645
_refine_ls_wR_factor_ref 0.0657
_reflns_number_gt 2029
_reflns_number_total 2178
_reflns_threshold_expression I>2sigma(I)
_cod_data_source_file ic802438n_si_002_2.cif
_cod_data_source_block 2
_cod_depositor_comments
;
The following automatic conversions were performed:
'_symmetry_cell_setting' value 'Monoclinic' changed to 'monoclinic'
according to '/home/saulius/struct/CIF-dictionaries/cif_core.dic'
dictionary named 'cif_core.dic' version 2.4.1 from
2010-06-29.

'_exptl_absorpt_correction_type' value 'Multi-Scan' changed
to 'multi-scan' according to
'/home/saulius/struct/CIF-dictionaries/cif_core.dic' dictionary named
'cif_core.dic' version 2.4.1 from 2010-06-29.

Automatic conversion script
Id: cif_fix_enum 1527 2010-12-29 10:47:43Z saulius 
;
_cod_original_cell_volume 1900.1(7)
_cod_original_sg_symbol_H-M 'C 2/c'
_cod_database_code 4301997

loop_
_symmetry_equiv_pos_as_xyz
'x, y, z'
'-x, y, -z+1/2'
'x+1/2, y+1/2, z'
'-x+1/2, y+1/2, -z+1/2'
'-x, -y, -z'
'x, -y, z-1/2'
'-x+1/2, -y+1/2, -z'
'x+1/2, -y+1/2, z-1/2'

loop_
_atom_site_label
_atom_site_type_symbol
_atom_site_fract_x
_atom_site_fract_y
_atom_site_fract_z
_atom_site_U_iso_or_equiv
_atom_site_adp_type
_atom_site_occupancy
_atom_site_symmetry_multiplicity
_atom_site_calc_flag
_atom_site_refinement_flags
_atom_site_disorder_assembly
_atom_site_disorder_group
Zn1 Zn 0.5000 0.18583(4) 0.2500 0.02037(10) Uani 1 2 d S . .
Co1 Co 0.5000 0.5000 0.5000 0.01690(10) Uani 1 2 d S . .
N1 N 0.51605(9) 0.7586(2) 0.44680(10) 0.0209(3) Uani 1 1 d . . .
N2 N 0.57993(9) 0.8560(2) 0.49444(11) 0.0260(3) Uani 1 1 d . . .
N3 N 0.57958(9) 1.0035(2) 0.44297(12) 0.0252(4) Uani 1 1 d . . .
N4 N 0.51497(9) 1.0059(2) 0.36043(11) 0.0196(3) Uani 1 1 d . . .
C1 C 0.41679(10) 0.4723(2) 0.26713(13) 0.0183(3) Uani 1 1 d . . .
C2 C 0.37323(10) 0.6503(3) 0.24057(13) 0.0198(3) Uani 1 1 d . . .
C3 C 0.30237(12) 0.6451(3) 0.16284(15) 0.0302(4) Uani 1 1 d . . .
H3A H 0.2853 0.5338 0.1283 0.036 Uiso 1 1 calc R . .
C4 C 0.25700(12) 0.8018(3) 0.13605(17) 0.0365(5) Uani 1 1 d . . .
H4A H 0.2098 0.7956 0.0843 0.044 Uiso 1 1 calc R . .
C5 C 0.28215(12) 0.9671(3) 0.18654(17) 0.0350(5) Uani 1 1 d . . .
H5A H 0.2515 1.0723 0.1696 0.042 Uiso 1 1 calc R . .
C6 C 0.35303(11) 0.9775(3) 0.26256(15) 0.0260(4) Uani 1 1 d . . .
H6A H 0.3697 1.0903 0.2957 0.031 Uiso 1 1 calc R . .
C7 C 0.39960(10) 0.8209(2) 0.28998(12) 0.0187(3) Uani 1 1 d . . .
C8 C 0.47650(10) 0.8543(2) 0.36484(12) 0.0175(3) Uani 1 1 d . . .
O1 O 0.41649(7) 0.37198(18) 0.19613(9) 0.0234(3) Uani 1 1 d . . .
O1W O 0.39596(8) 0.5976(2) 0.49901(10) 0.0266(3) Uani 1 1 d D . .
O2 O 0.45031(8) 0.42016(18) 0.35385(9) 0.0259(3) Uani 1 1 d . . .
H1A H 0.3954(17) 0.574(4) 0.5544(12) 0.063(9) Uiso 1 1 d D . .
H1B H 0.3933(19) 0.7160(15) 0.497(3) 0.075(11) Uiso 1 1 d D . .

loop_
_atom_site_aniso_label
_atom_site_aniso_U_11
_atom_site_aniso_U_22
_atom_site_aniso_U_33
_atom_site_aniso_U_23
_atom_site_aniso_U_13
_atom_site_aniso_U_12
Zn1 0.02880(18) 0.01315(15) 0.01587(15) 0.000 0.00594(12) 0.000
Co1 0.02490(19) 0.01264(17) 0.01103(16) 0.00178(10) 0.00528(13) -0.00043(12)
N1 0.0244(8) 0.0172(7) 0.0168(7) 0.0033(5) 0.0044(6) -0.0012(6)
N2 0.0273(9) 0.0214(8) 0.0209(7) 0.0037(6) 0.0013(6) -0.0029(6)
N3 0.0259(9) 0.0213(8) 0.0216(8) 0.0027(6) 0.0029(7) -0.0039(6)
N4 0.0234(8) 0.0155(7) 0.0169(7) 0.0017(5) 0.0051(6) -0.0011(5)
C1 0.0213(9) 0.0157(8) 0.0166(8) -0.0014(6) 0.0066(7) -0.0031(6)
C2 0.0207(9) 0.0205(9) 0.0179(8) 0.0008(6) 0.0077(7) 0.0007(7)
C3 0.0267(10) 0.0256(10) 0.0295(10) -0.0044(8) 0.0027(8) -0.0019(8)
C4 0.0219(10) 0.0383(12) 0.0359(11) 0.0000(9) -0.0014(9) 0.0030(8)
C5 0.0267(11) 0.0309(11) 0.0409(12) 0.0043(9) 0.0075(9) 0.0103(9)
C6 0.0256(10) 0.0191(9) 0.0305(10) 0.0002(7) 0.0088(8) 0.0032(7)
C7 0.0205(9) 0.0181(8) 0.0165(8) 0.0019(6) 0.0066(7) 0.0004(6)
C8 0.0230(9) 0.0133(8) 0.0158(7) 0.0001(6) 0.0077(7) 0.0015(6)
O1 0.0314(7) 0.0198(6) 0.0160(6) -0.0016(5) 0.0068(5) 0.0051(5)
O1W 0.0311(8) 0.0253(8) 0.0219(7) -0.0016(5) 0.0094(6) -0.0013(6)
O2 0.0391(8) 0.0183(6) 0.0160(6) 0.0005(5) 0.0070(5) 0.0031(5)

loop_
_atom_type_symbol
_atom_type_description
_atom_type_scat_dispersion_real
_atom_type_scat_dispersion_imag
_atom_type_scat_source
C C 0.0033 0.0016 'International Tables Vol C Tables 4.2.6.8 and 6.1.1.4'
H H 0.0000 0.0000 'International Tables Vol C Tables 4.2.6.8 and 6.1.1.4'
N N 0.0061 0.0033 'International Tables Vol C Tables 4.2.6.8 and 6.1.1.4'
O O 0.0106 0.0060 'International Tables Vol C Tables 4.2.6.8 and 6.1.1.4'
Co Co 0.3494 0.9721 'International Tables Vol C Tables 4.2.6.8 and 6.1.1.4'
Zn Zn 0.2839 1.4301 'International Tables Vol C Tables 4.2.6.8 and 6.1.1.4'

loop_
_geom_angle_atom_site_label_1
_geom_angle_atom_site_label_2
_geom_angle_atom_site_label_3
_geom_angle
_geom_angle_site_symmetry_1
_geom_angle_site_symmetry_3
_geom_angle_publ_flag
O1 Zn1 O1 96.89(8) 2_655 . ?
O1 Zn1 N4 124.76(6) 2_655 2_645 ?
O1 Zn1 N4 106.13(6) . 2_645 ?
O1 Zn1 N4 106.13(6) 2_655 1_545 ?
O1 Zn1 N4 124.76(6) . 1_545 ?
N4 Zn1 N4 100.54(9) 2_645 1_545 ?
O2 Co1 O2 180.0 . 5_666 ?
O2 Co1 N1 85.64(6) . . ?
O2 Co1 N1 94.36(6) 5_666 . ?
O2 Co1 N1 94.36(6) . 5_666 ?
O2 Co1 N1 85.64(6) 5_666 5_666 ?
N1 Co1 N1 180.00(4) . 5_666 ?
O2 Co1 O1W 87.24(6) . 5_666 ?
O2 Co1 O1W 92.76(6) 5_666 5_666 ?
N1 Co1 O1W 89.81(6) . 5_666 ?
N1 Co1 O1W 90.19(6) 5_666 5_666 ?
O2 Co1 O1W 92.76(6) . . ?
O2 Co1 O1W 87.24(6) 5_666 . ?
N1 Co1 O1W 90.19(6) . . ?
N1 Co1 O1W 89.81(6) 5_666 . ?
O1W Co1 O1W 180.0 5_666 . ?
C8 N1 N2 106.28(15) . . ?
C8 N1 Co1 132.82(12) . . ?
N2 N1 Co1 120.68(11) . . ?
N3 N2 N1 109.27(15) . . ?
N2 N3 N4 108.62(15) . . ?
C8 N4 N3 106.41(14) . . ?
C8 N4 Zn1 131.52(12) . 1_565 ?
N3 N4 Zn1 121.04(12) . 1_565 ?
O2 C1 O1 120.90(17) . . ?
O2 C1 C2 122.11(16) . . ?
O1 C1 C2 116.96(15) . . ?
C3 C2 C7 118.83(17) . . ?
C3 C2 C1 117.63(16) . . ?
C7 C2 C1 123.53(16) . . ?
C4 C3 C2 121.40(19) . . ?
C4 C3 H3A 119.3 . . ?
C2 C3 H3A 119.3 . . ?
C5 C4 C3 119.55(19) . . ?
C5 C4 H4A 120.2 . . ?
C3 C4 H4A 120.2 . . ?
C4 C5 C6 120.28(19) . . ?
C4 C5 H5A 119.9 . . ?
C6 C5 H5A 119.9 . . ?
C5 C6 C7 120.82(18) . . ?
C5 C6 H6A 119.6 . . ?
C7 C6 H6A 119.6 . . ?
C6 C7 C2 119.07(17) . . ?
C6 C7 C8 115.70(16) . . ?
C2 C7 C8 125.03(16) . . ?
N1 C8 N4 109.41(16) . . ?
N1 C8 C7 129.39(16) . . ?
N4 C8 C7 121.02(15) . . ?
C1 O1 Zn1 108.56(11) . . ?
Co1 O1W H1A 109(2) . . ?
Co1 O1W H1B 112(2) . . ?
H1A O1W H1B 101(3) . . ?
C1 O2 Co1 146.28(12) . . ?

loop_
_geom_bond_atom_site_label_1
_geom_bond_atom_site_label_2
_geom_bond_distance
_geom_bond_site_symmetry_2
_geom_bond_publ_flag
Zn1 O1 2.0029(14) 2_655 ?
Zn1 O1 2.0029(13) . ?
Zn1 N4 2.0094(15) 2_645 ?
Zn1 N4 2.0094(15) 1_545 ?
Co1 O2 2.0623(14) . ?
Co1 O2 2.0623(14) 5_666 ?
Co1 N1 2.0832(15) . ?
Co1 N1 2.0832(15) 5_666 ?
Co1 O1W 2.1536(15) 5_666 ?
Co1 O1W 2.1536(15) . ?
N1 C8 1.332(2) . ?
N1 N2 1.351(2) . ?
N2 N3 1.301(2) . ?
N3 N4 1.353(2) . ?
N4 C8 1.337(2) . ?
N4 Zn1 2.0094(15) 1_565 ?
C1 O2 1.239(2) . ?
C1 O1 1.274(2) . ?
C1 C2 1.491(2) . ?
C2 C3 1.395(3) . ?
C2 C7 1.406(2) . ?
C3 C4 1.382(3) . ?
C3 H3A 0.9300 . ?
C4 C5 1.376(3) . ?
C4 H4A 0.9300 . ?
C5 C6 1.386(3) . ?
C5 H5A 0.9300 . ?
C6 C7 1.394(2) . ?
C6 H6A 0.9300 . ?
C7 C8 1.479(2) . ?
O1W H1A 0.847(10) . ?
O1W H1B 0.846(10) . ?

loop_
_geom_hbond_atom_site_label_D
_geom_hbond_atom_site_label_H
_geom_hbond_atom_site_label_A
_geom_hbond_distance_DH
_geom_hbond_distance_HA
_geom_hbond_distance_DA
_geom_hbond_angle_DHA
_geom_hbond_site_symmetry_A
O1W H1A O1 0.847(10) 2.011(16) 2.7997(19) 155(3) 6_566
O1W H1B N3 0.846(10) 2.165(17) 2.956(2) 156(3) 5_676

loop_
_geom_torsion_atom_site_label_1
_geom_torsion_atom_site_label_2
_geom_torsion_atom_site_label_3
_geom_torsion_atom_site_label_4
_geom_torsion
_geom_torsion_site_symmetry_1
_geom_torsion_site_symmetry_2
_geom_torsion_site_symmetry_3
_geom_torsion_site_symmetry_4
_geom_torsion_publ_flag
O2 Co1 N1 C8 32.77(17) . . . . ?
O2 Co1 N1 C8 -147.23(17) 5_666 . . . ?
N1 Co1 N1 C8 -99(100) 5_666 . . . ?
O1W Co1 N1 C8 120.02(17) 5_666 . . . ?
O1W Co1 N1 C8 -59.98(17) . . . . ?
O2 Co1 N1 N2 -141.01(14) . . . . ?
O2 Co1 N1 N2 38.99(14) 5_666 . . . ?
N1 Co1 N1 N2 87(100) 5_666 . . . ?
O1W Co1 N1 N2 -53.76(14) 5_666 . . . ?
O1W Co1 N1 N2 126.24(14) . . . . ?
C8 N1 N2 N3 -0.7(2) . . . . ?
Co1 N1 N2 N3 174.52(12) . . . . ?
N1 N2 N3 N4 0.3(2) . . . . ?
N2 N3 N4 C8 0.3(2) . . . . ?
N2 N3 N4 Zn1 -169.37(13) . . . 1_565 ?
O2 C1 C2 C3 -134.7(2) . . . . ?
O1 C1 C2 C3 43.4(2) . . . . ?
O2 C1 C2 C7 44.9(3) . . . . ?
O1 C1 C2 C7 -137.08(18) . . . . ?
C7 C2 C3 C4 -2.3(3) . . . . ?
C1 C2 C3 C4 177.3(2) . . . . ?
C2 C3 C4 C5 0.4(4) . . . . ?
C3 C4 C5 C6 1.2(4) . . . . ?
C4 C5 C6 C7 -0.8(3) . . . . ?
C5 C6 C7 C2 -1.2(3) . . . . ?
C5 C6 C7 C8 173.91(19) . . . . ?
C3 C2 C7 C6 2.6(3) . . . . ?
C1 C2 C7 C6 -176.89(17) . . . . ?
C3 C2 C7 C8 -171.93(17) . . . . ?
C1 C2 C7 C8 8.5(3) . . . . ?
N2 N1 C8 N4 0.9(2) . . . . ?
Co1 N1 C8 N4 -173.49(12) . . . . ?
N2 N1 C8 C7 -174.11(17) . . . . ?
Co1 N1 C8 C7 11.5(3) . . . . ?
N3 N4 C8 N1 -0.8(2) . . . . ?
Zn1 N4 C8 N1 167.40(13) 1_565 . . . ?
N3 N4 C8 C7 174.74(15) . . . . ?
Zn1 N4 C8 C7 -17.1(3) 1_565 . . . ?
C6 C7 C8 N1 132.2(2) . . . . ?
C2 C7 C8 N1 -53.1(3) . . . . ?
C6 C7 C8 N4 -42.4(2) . . . . ?
C2 C7 C8 N4 132.37(19) . . . . ?
O2 C1 O1 Zn1 -17.9(2) . . . . ?
C2 C1 O1 Zn1 164.04(12) . . . . ?
O1 Zn1 O1 C1 -60.39(11) 2_655 . . . ?
N4 Zn1 O1 C1 170.36(12) 2_645 . . . ?
N4 Zn1 O1 C1 54.73(14) 1_545 . . . ?
O1 C1 O2 Co1 157.65(17) . . . . ?
C2 C1 O2 Co1 -24.4(3) . . . . ?
O2 Co1 O2 C1 89(100) 5_666 . . . ?
N1 Co1 O2 C1 -25.4(2) . . . . ?
N1 Co1 O2 C1 154.6(2) 5_666 . . . ?
O1W Co1 O2 C1 -115.4(2) 5_666 . . . ?
O1W Co1 O2 C1 64.6(2) . . . . ?
